data_7101389
loop_
_publ_author_name
'Yang, Xiaoping'
'Hahn, Benjamin P.'
'Jones, Richard A.'
'Stevenson, Keith J.'
'Swinnea, J. Steven'
'Wu, Qiaoyin'

_publ_section_title
;
 Reversible guest molecule encapsulation in the 3-D framework of
 a heteropolynuclear luminescent Zn4Eu2 cage complex
;
_journal_coden_ASTM CHCOFS
_journal_issue 36
_journal_name_full
;
 Chemical Communications (Cambridge, United Kingdom)
;
_journal_page_first 3827
_journal_page_last 3829
_journal_paper_doi 10.1039/b607183j
_journal_year 2006
_chemical_formula_sum 'C52 H64 Br4 Eu2 N2 O34 Zn4'
_chemical_formula_weight 2146.09
_space_group_IT_number 2
_symmetry_cell_setting triclinic
_symmetry_space_group_name_Hall '-P 1'
_symmetry_space_group_name_H-M 'P -1'
_atom_sites_solution_hydrogens geom
_atom_sites_solution_primary direct
_atom_sites_solution_secondary difmap
_audit_creation_method SHELXL-97
_cell_angle_alpha 102.47(3)
_cell_angle_beta 104.01(3)
_cell_angle_gamma 101.11(3)
_cell_formula_units_Z 1
_cell_length_a 11.390(2)
_cell_length_b 13.007(3)
_cell_length_c 13.194(3)
_cell_measurement_reflns_used CCD
_cell_measurement_temperature 153(1)
_cell_volume 1788.8(6)
_computing_cell_refinement 'Collect software, Nonius B.V. 1998'
_computing_data_collection 'Collect software, Nonius B.V. 1998'
_computing_data_reduction
;
DENZO and Scalepack (Otwinoski and Minor, 1997)
;
_computing_molecular_graphics 'XL SHELXTL/PC, Siemens Analytical'
_computing_structure_refinement 'XL SHELXTL/PC, Siemens Analytical'
_computing_structure_solution
;

SIR97 - Altomare A., Burla M.C., Camalli M., Cascarano G.L., Giacovazzo C.,
Guagliardi A., Moliterni A.G.G., Polidori G.,Spagna R.
;
_diffrn_ambient_temperature 153(1)
_diffrn_measured_fraction_theta_full 0.989
_diffrn_measured_fraction_theta_max 0.989
_diffrn_measurement_device_type CCD
_diffrn_measurement_method \w-scans
_diffrn_radiation_monochromator graphite
_diffrn_radiation_source 'fine-focus sealed tube'
_diffrn_radiation_type MoK\a
_diffrn_radiation_wavelength 0.71073
_diffrn_reflns_av_R_equivalents 0.0317
_diffrn_reflns_av_sigmaI/netI 0.0654
_diffrn_reflns_limit_h_max 14
_diffrn_reflns_limit_h_min -14
_diffrn_reflns_limit_k_max 16
_diffrn_reflns_limit_k_min -15
_diffrn_reflns_limit_l_max 16
_diffrn_reflns_limit_l_min -17
_diffrn_reflns_number 12619
_diffrn_reflns_theta_full 27.52
_diffrn_reflns_theta_max 27.52
_diffrn_reflns_theta_min 3.27
_exptl_absorpt_coefficient_mu 5.368
_exptl_absorpt_correction_T_max 0.5219
_exptl_absorpt_correction_T_min 0.3356
_exptl_absorpt_correction_type gaussian
_exptl_absorpt_process_details
;
Absorption correction given as Gaussian
;
_exptl_crystal_colour Yellow
_exptl_crystal_density_diffrn 1.992
_exptl_crystal_density_method 'not measured'
_exptl_crystal_description Block
_exptl_crystal_F_000 1048
_exptl_crystal_size_max 0.25
_exptl_crystal_size_mid 0.22
_exptl_crystal_size_min 0.18
_refine_diff_density_max 1.285
_refine_diff_density_min -1.575
_refine_diff_density_rms 0.170
_refine_ls_abs_structure_details 'Flack H D (1983), Acta Cryst. A39, 876-881'
_refine_ls_abs_structure_Flack 0.10(8)
_refine_ls_extinction_coef 0.0031(4)
_refine_ls_extinction_expression Fc^*^=kFc[1+0.001xFc^2^\l^3^/sin(2\q)]^-1/4^
_refine_ls_extinction_method SHELXL
_refine_ls_goodness_of_fit_ref 1.050
_refine_ls_hydrogen_treatment constr
_refine_ls_matrix_type full
_refine_ls_number_parameters 447
_refine_ls_number_reflns 8137
_refine_ls_number_restraints 295
_refine_ls_restrained_S_all 1.050
_refine_ls_R_factor_all 0.0659
_refine_ls_R_factor_gt 0.0398
_refine_ls_shift/su_max 0.006
_refine_ls_shift/su_mean 0.000
_refine_ls_structure_factor_coef Fsqd
_refine_ls_weighting_details 'calc w=1/[\s^2^(Fo^2^)+(0.0397P)^2^+3.8114P] where P=(Fo^2^+2Fc^2^)/3'
_refine_ls_weighting_scheme calc
_refine_ls_wR_factor_gt 0.0894
_refine_ls_wR_factor_ref 0.0988
_reflns_number_gt 6104
_reflns_number_total 8137
_reflns_threshold_expression >2sigma(I)
_cod_data_source_file b607183j.txt
_cod_depositor_comments
;
The following automatic conversions were performed:
'_symmetry_cell_setting' value 'Triclinic' changed to 'triclinic'
according to '/home/saulius/struct/CIF-dictionaries/cif_core.dic'
dictionary named 'cif_core.dic' version 2.4.1 from
2010-06-29.

'_exptl_absorpt_correction_type' value 'Gaussian' changed to
'gaussian' according to
'/home/saulius/struct/CIF-dictionaries/cif_core.dic' dictionary named
'cif_core.dic' version 2.4.1 from 2010-06-29.

Automatic conversion script
Id: cif_fix_enum 1527 2010-12-29 10:47:43Z saulius 
;
_cod_original_sg_symbol_H-M P-1
_cod_database_code 7101389

loop_
_symmetry_equiv_pos_as_xyz
'x, y, z'
'-x, -y, -z'

loop_
_atom_site_label
_atom_site_type_symbol
_atom_site_fract_x
_atom_site_fract_y
_atom_site_fract_z
_atom_site_U_iso_or_equiv
_atom_site_adp_type
_atom_site_occupancy
_atom_site_symmetry_multiplicity
_atom_site_calc_flag
_atom_site_refinement_flags
Eu1 Eu 0.510874(16) 0.233950(13) -0.009117(13) 0.01674(4) Uani 1 1 d U
Zn2 Zn 0.78148(4) 0.13957(3) 0.05712(3) 0.01754(9) Uani 1 1 d U
Zn1 Zn 0.60071(3) 0.05320(3) -0.20322(3) 0.01505(9) Uani 1 1 d U
Br1 Br 1.18262(4) 0.67683(3) 0.20154(4) 0.03721(11) Uani 1 1 d U
Br1' Br 0.41381(4) 0.34985(3) -0.59257(3) 0.03413(10) Uani 1 1 d U
N1 N 0.4176(3) 0.3681(2) 0.1506(2) 0.0249(7) Uani 1 1 d U
O1 O 0.9601(2) 0.27225(19) 0.1718(2) 0.0304(7) Uani 1 1 d U
O2 O 0.7406(2) 0.28508(17) 0.06552(17) 0.0169(6) Uani 1 1 d U
O3 O 0.6070(2) 0.41289(18) -0.03384(18) 0.0195(6) Uani 1 1 d U
O1' O 0.5984(2) 0.10232(18) -0.36130(18) 0.0208(6) Uani 1 1 d U
O2' O 0.5278(2) 0.18479(16) -0.19542(16) 0.0136(5) Uani 1 1 d U
O3' O 0.3629(2) 0.30811(17) -0.12868(17) 0.0175(6) Uani 1 1 d U
O4 O 0.8931(2) 0.1132(2) -0.0309(2) 0.0353(7) Uani 1 1 d U
O5 O 0.7711(2) 0.0474(2) -0.20382(19) 0.0258(6) Uani 1 1 d U
O6 O 0.8071(2) 0.08084(18) 0.18166(18) 0.0207(6) Uani 1 1 d U
O7 O 0.5245(2) 0.14789(17) 0.14064(17) 0.0169(6) Uani 1 1 d U
O8 O 0.5325(2) 0.38976(19) 0.15477(19) 0.0262(6) Uani 1 1 d U
O9 O 0.3459(2) 0.2839(2) 0.07893(19) 0.0243(6) Uani 1 1 d U
O10 O 0.6639(2) -0.07536(17) 0.09254(18) 0.0184(6) Uani 1 1 d U
O11 O 0.60845(19) 0.08040(17) -0.04658(16) 0.0133(5) Uani 1 1 d DU
H11A H 0.5715 0.0293 -0.0275 0.016 Uiso 1 1 d RD
O12 O 0.3782(3) 0.4282(2) 0.2119(2) 0.0355(7) Uani 1 1 d U
O13 O 0.5285(2) 0.08272(17) 0.28389(17) 0.0175(6) Uani 1 1 d U
C1 C 1.0807(4) 0.2531(4) 0.2103(5) 0.0610(16) Uani 1 1 d U
H1A H 1.1205 0.2967 0.2841 0.092 Uiso 1 1 calc R
H1B H 1.1316 0.2725 0.1656 0.092 Uiso 1 1 calc R
H1C H 1.0709 0.1774 0.2072 0.092 Uiso 1 1 calc R
C2 C 0.9559(3) 0.3704(3) 0.1515(3) 0.0224(9) Uani 1 1 d U
C3 C 1.0586(3) 0.4585(3) 0.1818(3) 0.0256(9) Uani 1 1 d U
H3A H 1.1378 0.4537 0.2172 0.031 Uiso 1 1 calc R
C4 C 1.0413(3) 0.5559(3) 0.1581(3) 0.0240(9) Uani 1 1 d U
C5 C 0.9276(3) 0.5623(3) 0.1024(3) 0.0239(9) Uani 1 1 d U
H5A H 0.9184 0.6266 0.0852 0.029 Uiso 1 1 calc R
C6 C 0.8226(3) 0.4712(3) 0.0703(3) 0.0188(8) Uani 1 1 d U
C7 C 0.8359(3) 0.3736(3) 0.0956(3) 0.0171(8) Uani 1 1 d U
C8 C 0.7079(3) 0.4822(3) 0.0041(3) 0.0198(8) Uani 1 1 d U
H8A H 0.7103 0.5487 -0.0118 0.024 Uiso 1 1 calc R
C1' C 0.6693(3) 0.0746(3) -0.4346(3) 0.0271(9) Uani 1 1 d U
H1'A H 0.6139 0.0450 -0.5074 0.041 Uiso 1 1 calc R
H1'B H 0.7113 0.0214 -0.4147 0.041 Uiso 1 1 calc R
H1'C H 0.7301 0.1388 -0.4308 0.041 Uiso 1 1 calc R
C2' C 0.5369(3) 0.1816(3) -0.3733(3) 0.0164(8) Uani 1 1 d U
C3' C 0.5106(3) 0.2172(3) -0.4649(3) 0.0200(8) Uani 1 1 d U
H3'A H 0.5344 0.1871 -0.5249 0.024 Uiso 1 1 calc R
C4' C 0.4479(3) 0.2991(3) -0.4668(3) 0.0233(9) Uani 1 1 d U
C5' C 0.4082(3) 0.3420(3) -0.3809(3) 0.0202(8) Uani 1 1 d U
H5'A H 0.3673 0.3971 -0.3834 0.024 Uiso 1 1 calc R
C6' C 0.4294(3) 0.3021(2) -0.2881(3) 0.0161(8) Uani 1 1 d U
C7' C 0.4981(3) 0.2228(3) -0.2815(2) 0.0144(8) Uani 1 1 d U
C8' C 0.3689(3) 0.3405(3) -0.2089(3) 0.0207(9) Uani 1 1 d U
H8'A H 0.3301 0.3956 -0.2194 0.025 Uiso 1 1 calc R
C9 C 0.8752(3) 0.0804(3) -0.1317(3) 0.0267(9) Uani 1 1 d U
C10 C 0.9919(4) 0.0852(4) -0.1683(4) 0.0458(13) Uani 1 1 d U
H10B H 1.0620 0.0913 -0.1078 0.069 Uiso 1 1 calc R
H10C H 1.0078 0.1474 -0.1959 0.069 Uiso 1 1 calc R
H10D H 0.9798 0.0200 -0.2245 0.069 Uiso 1 1 calc R
C11 C 0.7438(3) -0.0126(2) 0.1777(3) 0.0154(8) Uani 1 1 d U
C12 C 0.7694(3) -0.0451(3) 0.2813(3) 0.0217(9) Uani 1 1 d U
H12B H 0.7657 -0.1214 0.2656 0.032 Uiso 1 1 calc R
H12C H 0.7078 -0.0307 0.3170 0.032 Uiso 1 1 calc R
H12D H 0.8512 -0.0039 0.3279 0.032 Uiso 1 1 calc R
C13 C 0.5682(3) 0.1544(3) 0.2395(3) 0.0160(8) Uani 1 1 d U
C14 C 0.6739(3) 0.2503(3) 0.3102(3) 0.0233(9) Uani 1 1 d U
H14A H 0.7192 0.2313 0.3718 0.035 Uiso 1 1 calc R
H14B H 0.6409 0.3105 0.3347 0.035 Uiso 1 1 calc R
H14C H 0.7293 0.2707 0.2693 0.035 Uiso 1 1 calc R
C15 C 0.9005(8) 0.5308(8) 0.3940(7) 0.139(4) Uani 1 1 d U
H15A H 0.9500 0.4816 0.3760 0.208 Uiso 1 1 calc R
H15B H 0.8319 0.5221 0.3312 0.208 Uiso 1 1 calc R
H15C H 0.8686 0.5151 0.4515 0.208 Uiso 1 1 calc R
C16 C 0.9770(8) 0.6410(7) 0.4289(8) 0.133(4) Uani 1 1 d U
H16A H 1.0460 0.6506 0.4929 0.160 Uiso 1 1 calc R
H16B H 1.0116 0.6567 0.3719 0.160 Uiso 1 1 calc R
C17 C 0.9555(8) 0.8091(6) 0.5037(9) 0.154(5) Uani 1 1 d U
H17A H 0.9990 0.8423 0.4594 0.184 Uiso 1 1 calc R
H17B H 1.0183 0.8106 0.5689 0.184 Uiso 1 1 calc R
C18 C 0.8719(6) 0.8777(5) 0.5362(5) 0.083(2) Uani 1 1 d U
H18A H 0.9214 0.9503 0.5758 0.125 Uiso 1 1 calc R
H18B H 0.8291 0.8467 0.5813 0.125 Uiso 1 1 calc R
H18C H 0.8115 0.8799 0.4723 0.125 Uiso 1 1 calc R
O1W O 0.9027(6) 0.7125(6) 0.4529(5) 0.168(3) Uani 1 1 d U

loop_
_atom_site_aniso_label
_atom_site_aniso_U_11
_atom_site_aniso_U_22
_atom_site_aniso_U_33
_atom_site_aniso_U_23
_atom_site_aniso_U_13
_atom_site_aniso_U_12
Eu1 0.01593(8) 0.01797(8) 0.01665(7) 0.00740(6) 0.00386(6) 0.00344(6)
Zn2 0.01391(18) 0.01785(17) 0.02069(18) 0.00965(14) 0.00101(14) 0.00406(15)
Zn1 0.01533(17) 0.01625(17) 0.01514(16) 0.00630(14) 0.00520(14) 0.00460(14)
Br1 0.0269(2) 0.02562(19) 0.0450(2) 0.00813(17) 0.00151(17) -0.01218(17)
Br1' 0.0416(2) 0.0508(2) 0.02272(16) 0.02545(15) 0.01111(15) 0.02175(17)
N1 0.0331(15) 0.0333(14) 0.0220(13) 0.0201(11) 0.0145(12) 0.0181(13)
O1 0.0128(12) 0.0214(11) 0.0510(15) 0.0217(11) -0.0068(11) -0.0017(10)
O2 0.0154(11) 0.0125(10) 0.0187(11) 0.0054(9) 0.0006(9) -0.0017(9)
O3 0.0171(11) 0.0179(11) 0.0226(11) 0.0084(9) 0.0040(9) 0.0015(9)
O1' 0.0280(11) 0.0237(11) 0.0201(10) 0.0117(9) 0.0147(9) 0.0124(10)
O2' 0.0163(10) 0.0150(10) 0.0118(9) 0.0080(8) 0.0034(8) 0.0057(9)
O3' 0.0173(11) 0.0203(11) 0.0172(10) 0.0082(9) 0.0049(9) 0.0067(9)
O4 0.0198(12) 0.0599(17) 0.0272(13) 0.0090(12) 0.0053(10) 0.0178(12)
O5 0.0186(11) 0.0340(13) 0.0291(12) 0.0100(10) 0.0110(10) 0.0099(10)
O6 0.0144(11) 0.0180(11) 0.0255(12) 0.0104(9) -0.0009(9) -0.0019(9)
O7 0.0216(11) 0.0177(10) 0.0120(10) 0.0072(8) 0.0044(9) 0.0041(9)
O8 0.0334(13) 0.0206(12) 0.0226(12) 0.0028(10) 0.0103(10) 0.0038(11)
O9 0.0216(12) 0.0299(12) 0.0198(11) 0.0065(10) 0.0038(10) 0.0066(10)
O10 0.0179(11) 0.0157(10) 0.0188(11) 0.0054(9) 0.0028(9) 0.0003(9)
O11 0.0113(10) 0.0146(10) 0.0159(10) 0.0093(8) 0.0046(8) 0.0010(8)
O12 0.0548(15) 0.0417(14) 0.0259(12) 0.0163(11) 0.0210(11) 0.0296(12)
O13 0.0213(11) 0.0166(10) 0.0139(10) 0.0062(8) 0.0054(9) 0.0009(9)
C1 0.022(2) 0.038(2) 0.112(4) 0.041(2) -0.014(2) 0.0013(19)
C2 0.0179(17) 0.0177(16) 0.0291(17) 0.0112(14) 0.0018(14) 0.0000(14)
C3 0.0152(17) 0.0239(17) 0.0319(19) 0.0103(15) -0.0004(15) -0.0016(15)
C4 0.0214(17) 0.0158(16) 0.0281(18) 0.0030(14) 0.0052(14) -0.0046(14)
C5 0.0277(18) 0.0175(16) 0.0257(17) 0.0095(13) 0.0071(14) 0.0008(14)
C6 0.0176(16) 0.0133(15) 0.0229(16) 0.0064(13) 0.0032(13) 0.0001(13)
C7 0.0172(15) 0.0148(15) 0.0167(15) 0.0039(12) 0.0053(12) -0.0015(13)
C8 0.0258(17) 0.0175(15) 0.0172(15) 0.0068(13) 0.0066(13) 0.0059(14)
C1' 0.0274(17) 0.0366(19) 0.0237(17) 0.0094(15) 0.0134(14) 0.0147(16)
C2' 0.0163(16) 0.0148(15) 0.0141(15) 0.0049(12) -0.0013(12) 0.0012(13)
C3' 0.0190(16) 0.0255(17) 0.0155(15) 0.0070(13) 0.0058(13) 0.0036(14)
C4' 0.0264(18) 0.0288(17) 0.0180(15) 0.0159(13) 0.0067(13) 0.0042(15)
C5' 0.0209(16) 0.0209(15) 0.0219(16) 0.0129(13) 0.0039(13) 0.0079(14)
C6' 0.0173(15) 0.0140(14) 0.0170(15) 0.0064(12) 0.0039(12) 0.0031(13)
C7' 0.0108(14) 0.0194(15) 0.0141(14) 0.0105(12) 0.0011(12) 0.0032(12)
C8' 0.0173(16) 0.0205(16) 0.0229(17) 0.0102(13) 0.0012(13) 0.0029(14)
C9 0.0196(16) 0.0236(17) 0.044(2) 0.0120(15) 0.0147(15) 0.0127(14)
C10 0.0236(18) 0.062(3) 0.055(3) 0.009(2) 0.0222(18) 0.015(2)
C11 0.0107(14) 0.0148(14) 0.0220(15) 0.0071(12) 0.0033(12) 0.0062(12)
C12 0.0157(16) 0.0248(17) 0.0242(16) 0.0121(14) 0.0044(13) 0.0003(14)
C13 0.0169(15) 0.0168(15) 0.0174(15) 0.0067(12) 0.0061(12) 0.0081(13)
C14 0.0242(18) 0.0243(17) 0.0209(16) 0.0096(14) 0.0053(14) 0.0035(15)
C15 0.136(7) 0.171(8) 0.087(6) -0.017(6) 0.022(5) 0.061(6)
C16 0.119(6) 0.135(6) 0.120(7) -0.029(5) 0.022(5) 0.064(5)
C17 0.091(6) 0.068(5) 0.233(12) -0.018(6) -0.027(7) 0.024(4)
C18 0.087(5) 0.059(3) 0.080(4) 0.013(3) -0.005(4) 0.010(3)
O1W 0.150(5) 0.169(5) 0.127(5) -0.048(4) -0.025(4) 0.093(4)

loop_
_atom_type_symbol
_atom_type_description
_atom_type_scat_dispersion_real
_atom_type_scat_dispersion_imag
_atom_type_scat_source
C C 0.0033 0.0016 'International Tables Vol C Tables 4.2.6.8 and 6.1.1.4'
H H 0.0000 0.0000 'International Tables Vol C Tables 4.2.6.8 and 6.1.1.4'
N N 0.0061 0.0033 'International Tables Vol C Tables 4.2.6.8 and 6.1.1.4'
O O 0.0106 0.0060 'International Tables Vol C Tables 4.2.6.8 and 6.1.1.4'
Br Br -0.2901 2.4595 'International Tables Vol C Tables 4.2.6.8 and 6.1.1.4'
Eu Eu -0.1578 3.6682 'International Tables Vol C Tables 4.2.6.8 and 6.1.1.4'
Zn Zn 0.2839 1.4301 'International Tables Vol C Tables 4.2.6.8 and 6.1.1.4'

loop_
_geom_angle_atom_site_label_1
_geom_angle_atom_site_label_2
_geom_angle_atom_site_label_3
_geom_angle
_geom_angle_site_symmetry_1
_geom_angle_site_symmetry_3
O10 Eu1 O2 140.88(8) 2_655 .
O10 Eu1 O7 79.64(8) 2_655 .
O2 Eu1 O7 82.25(8) . .
O10 Eu1 O2' 79.41(8) 2_655 .
O2 Eu1 O2' 90.42(8) . .
O7 Eu1 O2' 136.07(7) . .
O10 Eu1 O11 75.57(8) 2_655 .
O2 Eu1 O11 65.83(7) . .
O7 Eu1 O11 71.39(8) . .
O2' Eu1 O11 66.18(8) . .
O10 Eu1 O3 142.13(8) 2_655 .
O2 Eu1 O3 68.28(8) . .
O7 Eu1 O3 137.02(7) . .
O2' Eu1 O3 76.58(8) . .
O11 Eu1 O3 119.14(8) . .
O10 Eu1 O3' 79.31(8) 2_655 .
O2 Eu1 O3' 132.64(8) . .
O7 Eu1 O3' 140.92(8) . .
O2' Eu1 O3' 70.52(8) . .
O11 Eu1 O3' 132.94(7) . .
O3 Eu1 O3' 65.28(8) . .
O10 Eu1 O8 126.14(9) 2_655 .
O2 Eu1 O8 81.77(9) . .
O7 Eu1 O8 76.23(8) . .
O2' Eu1 O8 145.57(8) . .
O11 Eu1 O8 136.42(8) . .
O3 Eu1 O8 69.36(8) . .
O3' Eu1 O8 90.38(8) . .
O10 Eu1 O9 77.26(8) 2_655 .
O2 Eu1 O9 129.83(7) . .
O7 Eu1 O9 74.17(8) . .
O2' Eu1 O9 136.39(8) . .
O11 Eu1 O9 139.16(8) . .
O3 Eu1 O9 100.98(8) . .
O3' Eu1 O9 69.28(8) . .
O8 Eu1 O9 50.09(8) . .
O10 Eu1 N1 101.87(8) 2_655 .
O2 Eu1 N1 106.23(8) . .
O7 Eu1 N1 74.46(8) . .
O2' Eu1 N1 147.91(8) . .
O11 Eu1 N1 145.66(8) . .
O3 Eu1 N1 84.27(8) . .
O3' Eu1 N1 78.17(8) . .
O8 Eu1 N1 25.13(8) . .
O9 Eu1 N1 24.99(7) . .
O10 Eu1 Zn2 106.94(6) 2_655 .
O2 Eu1 Zn2 34.02(5) . .
O7 Eu1 Zn2 66.12(6) . .
O2' Eu1 Zn2 83.93(6) . .
O11 Eu1 Zn2 33.64(5) . .
O3 Eu1 Zn2 99.19(6) . .
O3' Eu1 Zn2 152.31(6) . .
O8 Eu1 Zn2 105.91(7) . .
O9 Eu1 Zn2 138.17(6) . .
N1 Eu1 Zn2 124.90(6) . .
O10 Eu1 Zn1 73.27(6) 2_655 .
O2 Eu1 Zn1 77.55(6) . .
O7 Eu1 Zn1 103.09(6) . .
O2' Eu1 Zn1 33.55(5) . .
O11 Eu1 Zn1 32.72(5) . .
O3 Eu1 Zn1 100.32(6) . .
O3' Eu1 Zn1 101.82(6) . .
O8 Eu1 Zn1 159.18(6) . .
O9 Eu1 Zn1 150.37(5) . .
N1 Eu1 Zn1 174.98(6) . .
Zn2 Eu1 Zn1 56.66(3) . .
O6 Zn2 O4 114.46(12) . .
O6 Zn2 O11 113.59(9) . .
O4 Zn2 O11 105.19(10) . .
O6 Zn2 O2 121.51(10) . .
O4 Zn2 O2 113.11(12) . .
O11 Zn2 O2 83.82(9) . .
O6 Zn2 O1 81.31(9) . .
O4 Zn2 O1 82.41(11) . .
O11 Zn2 O1 156.98(9) . .
O2 Zn2 O1 73.26(9) . .
O6 Zn2 Eu1 116.86(8) . .
O4 Zn2 Eu1 127.59(9) . .
O11 Zn2 Eu1 43.44(6) . .
O2 Zn2 Eu1 42.94(6) . .
O1 Zn2 Eu1 114.82(7) . .
O5 Zn1 O13 114.56(10) . 2_655
O5 Zn1 O11 103.91(10) . .
O13 Zn1 O11 107.76(9) 2_655 .
O5 Zn1 O2' 127.73(10) . .
O13 Zn1 O2' 111.37(9) 2_655 .
O11 Zn1 O2' 84.15(9) . .
O5 Zn1 O1' 82.02(10) . .
O13 Zn1 O1' 91.25(9) 2_655 .
O11 Zn1 O1' 154.75(8) . .
O2' Zn1 O1' 73.30(9) . .
O5 Zn1 Eu1 127.33(7) . .
O13 Zn1 Eu1 114.40(8) 2_655 .
O11 Zn1 Eu1 42.22(7) . .
O2' Zn1 Eu1 42.04(6) . .
O1' Zn1 Eu1 114.96(6) . .
O12 N1 O9 121.9(3) . .
O12 N1 O8 121.1(3) . .
O9 N1 O8 117.0(3) . .
O12 N1 Eu1 175.6(2) . .
O9 N1 Eu1 58.54(17) . .
O8 N1 Eu1 58.54(16) . .
C2 O1 C1 118.0(3) . .
C2 O1 Zn2 109.24(19) . .
C1 O1 Zn2 124.9(2) . .
C7 O2 Zn2 117.7(2) . .
C7 O2 Eu1 138.7(2) . .
Zn2 O2 Eu1 103.04(9) . .
C8 O3 Eu1 137.3(2) . .
C2' O1' C1' 118.0(3) . .
C2' O1' Zn1 112.9(2) . .
C1' O1' Zn1 128.1(2) . .
C7' O2' Zn1 120.9(2) . .
C7' O2' Eu1 134.7(2) . .
Zn1 O2' Eu1 104.41(9) . .
C8' O3' Eu1 131.5(2) . .
C9 O4 Zn2 133.0(2) . .
C9 O5 Zn1 133.4(3) . .
C11 O6 Zn2 122.0(2) . .
C13 O7 Eu1 149.2(2) . .
N1 O8 Eu1 96.33(17) . .
N1 O9 Eu1 96.5(2) . .
C11 O10 Eu1 148.3(2) . 2_655
Zn1 O11 Zn2 114.59(11) . .
Zn1 O11 Eu1 105.07(10) . .
Zn2 O11 Eu1 102.92(9) . .
Zn1 O11 H11A 117.6 . .
Zn2 O11 H11A 107.7 . .
Eu1 O11 H11A 107.8 . .
C13 O13 Zn1 123.41(19) . 2_655
O1 C1 H1A 109.5 . .
O1 C1 H1B 109.5 . .
H1A C1 H1B 109.5 . .
O1 C1 H1C 109.5 . .
H1A C1 H1C 109.5 . .
H1B C1 H1C 109.5 . .
O1 C2 C3 124.2(3) . .
O1 C2 C7 113.4(3) . .
C3 C2 C7 122.4(3) . .
C2 C3 C4 118.6(3) . .
C2 C3 H3A 120.7 . .
C4 C3 H3A 120.7 . .
C5 C4 C3 121.1(3) . .
C5 C4 Br1 120.6(3) . .
C3 C4 Br1 118.3(3) . .
C4 C5 C6 120.0(3) . .
C4 C5 H5A 120.0 . .
C6 C5 H5A 120.0 . .
C7 C6 C5 120.3(3) . .
C7 C6 C8 123.2(3) . .
C5 C6 C8 116.2(3) . .
O2 C7 C2 119.9(3) . .
O2 C7 C6 122.6(3) . .
C2 C7 C6 117.5(3) . .
O3 C8 C6 126.8(3) . .
O3 C8 H8A 116.6 . .
C6 C8 H8A 116.6 . .
O1' C1' H1'A 109.5 . .
O1' C1' H1'B 109.5 . .
H1'A C1' H1'B 109.5 . .
O1' C1' H1'C 109.5 . .
H1'A C1' H1'C 109.5 . .
H1'B C1' H1'C 109.5 . .
O1' C2' C3' 124.7(3) . .
O1' C2' C7' 113.2(3) . .
C3' C2' C7' 122.0(3) . .
C2' C3' C4' 119.2(3) . .
C2' C3' H3'A 120.4 . .
C4' C3' H3'A 120.4 . .
C5' C4' C3' 121.4(3) . .
C5' C4' Br1' 119.4(3) . .
C3' C4' Br1' 119.2(3) . .
C4' C5' C6' 119.9(3) . .
C4' C5' H5'A 120.1 . .
C6' C5' H5'A 120.1 . .
C7' C6' C5' 120.0(3) . .
C7' C6' C8' 123.9(3) . .
C5' C6' C8' 115.9(3) . .
O2' C7' C6' 124.1(3) . .
O2' C7' C2' 118.6(3) . .
C6' C7' C2' 117.3(3) . .
O3' C8' C6' 127.0(3) . .
O3' C8' H8'A 116.5 . .
C6' C8' H8'A 116.5 . .
O5 C9 O4 126.3(4) . .
O5 C9 C10 117.7(4) . .
O4 C9 C10 116.0(3) . .
C9 C10 H10B 109.5 . .
C9 C10 H10C 109.5 . .
H10B C10 H10C 109.5 . .
C9 C10 H10D 109.5 . .
H10B C10 H10D 109.5 . .
H10C C10 H10D 109.5 . .
O10 C11 O6 122.9(3) . .
O10 C11 C12 121.0(3) . .
O6 C11 C12 116.1(3) . .
C11 C12 H12B 109.5 . .
C11 C12 H12C 109.5 . .
H12B C12 H12C 109.5 . .
C11 C12 H12D 109.5 . .
H12B C12 H12D 109.5 . .
H12C C12 H12D 109.5 . .
O7 C13 O13 123.4(3) . .
O7 C13 C14 119.3(3) . .
O13 C13 C14 117.3(3) . .
C13 C14 H14A 109.5 . .
C13 C14 H14B 109.5 . .
H14A C14 H14B 109.5 . .
C13 C14 H14C 109.5 . .
H14A C14 H14C 109.5 . .
H14B C14 H14C 109.5 . .
C16 C15 H15A 109.5 . .
C16 C15 H15B 109.5 . .
H15A C15 H15B 109.5 . .
C16 C15 H15C 109.5 . .
H15A C15 H15C 109.5 . .
H15B C15 H15C 109.5 . .
O1W C16 C15 108.9(8) . .
O1W C16 H16A 109.9 . .
C15 C16 H16A 109.9 . .
O1W C16 H16B 109.9 . .
C15 C16 H16B 109.9 . .
H16A C16 H16B 108.3 . .
O1W C17 C18 115.8(8) . .
O1W C17 H17A 108.3 . .
C18 C17 H17A 108.3 . .
O1W C17 H17B 108.3 . .
C18 C17 H17B 108.3 . .
H17A C17 H17B 107.4 . .
C17 C18 H18A 109.5 . .
C17 C18 H18B 109.5 . .
H18A C18 H18B 109.5 . .
C17 C18 H18C 109.5 . .
H18A C18 H18C 109.5 . .
H18B C18 H18C 109.5 . .
C17 O1W C16 118.7(8) . .

loop_
_geom_bond_atom_site_label_1
_geom_bond_atom_site_label_2
_geom_bond_distance
_geom_bond_site_symmetry_2
Eu1 O10 2.409(2) 2_655
Eu1 O2 2.461(2) .
Eu1 O7 2.461(2) .
Eu1 O2' 2.467(2) .
Eu1 O11 2.483(2) .
Eu1 O3 2.498(2) .
Eu1 O3' 2.501(2) .
Eu1 O8 2.550(2) .
Eu1 O9 2.550(3) .
Eu1 N1 2.971(3) .
Eu1 Zn2 3.5197(10) .
Eu1 Zn1 3.5679(12) .
Zn2 O6 1.940(2) .
Zn2 O4 1.947(3) .
Zn2 O11 2.001(2) .
Zn2 O2 2.021(2) .
Zn2 O1 2.331(3) .
Zn1 O5 1.958(2) .
Zn1 O13 1.962(2) 2_655
Zn1 O11 1.997(2) .
Zn1 O2' 2.036(2) .
Zn1 O1' 2.305(2) .
Br1 C4 1.892(3) .
Br1' C4' 1.897(4) .
N1 O12 1.227(4) .
N1 O9 1.263(3) .
N1 O8 1.269(4) .
O1 C2 1.367(4) .
O1 C1 1.434(5) .
O2 C7 1.331(4) .
O3 C8 1.229(4) .
O1' C2' 1.369(4) .
O1' C1' 1.434(4) .
O2' C7' 1.330(4) .
O3' C8' 1.232(4) .
O4 C9 1.258(5) .
O5 C9 1.256(4) .
O6 C11 1.272(4) .
O7 C13 1.257(4) .
O10 C11 1.257(4) .
O10 Eu1 2.409(2) 2_655
O11 H11A 0.8355 .
O13 C13 1.272(4) .
O13 Zn1 1.962(2) 2_655
C1 H1A 0.9600 .
C1 H1B 0.9600 .
C1 H1C 0.9600 .
C2 C3 1.379(5) .
C2 C7 1.401(5) .
C3 C4 1.407(5) .
C3 H3A 0.9300 .
C4 C5 1.354(5) .
C5 C6 1.416(5) .
C5 H5A 0.9300 .
C6 C7 1.407(5) .
C6 C8 1.436(5) .
C8 H8A 0.9300 .
C1' H1'A 0.9600 .
C1' H1'B 0.9600 .
C1' H1'C 0.9600 .
C2' C3' 1.372(5) .
C2' C7' 1.421(5) .
C3' C4' 1.393(5) .
C3' H3'A 0.9300 .
C4' C5' 1.368(5) .
C5' C6' 1.416(5) .
C5' H5'A 0.9300 .
C6' C7' 1.415(5) .
C6' C8' 1.440(5) .
C8' H8'A 0.9300 .
C9 C10 1.515(5) .
C10 H10B 0.9600 .
C10 H10C 0.9600 .
C10 H10D 0.9600 .
C11 C12 1.495(5) .
C12 H12B 0.9600 .
C12 H12C 0.9600 .
C12 H12D 0.9600 .
C13 C14 1.500(4) .
C14 H14A 0.9600 .
C14 H14B 0.9600 .
C14 H14C 0.9600 .
C15 C16 1.437(12) .
C15 H15A 0.9600 .
C15 H15B 0.9600 .
C15 H15C 0.9600 .
C16 O1W 1.410(10) .
C16 H16A 0.9700 .
C16 H16B 0.9700 .
C17 O1W 1.241(9) .
C17 C18 1.499(11) .
C17 H17A 0.9700 .
C17 H17B 0.9700 .
C18 H18A 0.9600 .
C18 H18B 0.9600 .
C18 H18C 0.9600 .
